data_4127324
loop_
_publ_author_name
'Reiers\/olmoen, Ann Christin'
'Cs\'ok\'as, D\'aniel'
'P\'apai, Imre'
'Fiksdahl, Anne'
'Erd\'elyi, M\'at\'e'

_publ_section_title
;
 Mechanism of Au(III)-Mediated Alkoxycyclization of a 1,6-Enyne.
;
_journal_name_full 'Journal of the American Chemical Society'
_journal_paper_doi 10.1021/jacs.9b09108
_journal_year 2019
_chemical_formula_moiety 'C12 H16 Au Cl2 N2 O, B F4, C2 H3 N'
_chemical_formula_sum 'C15 H19 Au B Cl2 F4 N2 O'
_chemical_formula_weight 598.00
_space_group_crystal_system orthorhombic
_space_group_IT_number 19
_space_group_name_Hall 'P 2ac 2ab'
_space_group_name_H-M_alt 'P 21 21 21'
_symmetry_space_group_name_Hall 'P 2ac 2ab'
_symmetry_space_group_name_H-M 'P 21 21 21'
_atom_sites_solution_hydrogens geom
_atom_sites_solution_primary dual
_audit_creation_date 2018-05-23
_audit_creation_method
;
Olex2 1.2
(compiled 2016.09.09 svn.r3337 for OlexSys, GUI svn.r5227)
;
_audit_update_record
;
2019-07-05 deposited with the CCDC.    2019-07-16 downloaded from the CCDC.
;
_cell_angle_alpha 90
_cell_angle_beta 90
_cell_angle_gamma 90
_cell_formula_units_Z 4
_cell_length_a 7.4334(5)
_cell_length_b 8.6838(6)
_cell_length_c 30.722(2)
_cell_measurement_reflns_used 9365
_cell_measurement_temperature 100(2)
_cell_measurement_theta_max 28.68
_cell_measurement_theta_min 2.44
_cell_volume 1983.1(2)
_computing_cell_refinement 'SAINT V8.38A (?, 2016)'
_computing_data_reduction 'SAINT V8.38A (?, 2016)'
_computing_molecular_graphics 'Olex2 (Dolomanov et al., 2009)'
_computing_publication_material 'Olex2 (Dolomanov et al., 2009)'
_computing_structure_refinement 'XL (Sheldrick, 2008)'
_computing_structure_solution 'XT (Sheldrick, 2015)'
_diffrn_ambient_temperature 100.0
_diffrn_measured_fraction_theta_full 0.995
_diffrn_measured_fraction_theta_max 0.996
_diffrn_measurement_device_type 'Bruker APEX-II CCD'
_diffrn_measurement_method '\f and \w scans'
_diffrn_radiation_type MoK\a
_diffrn_radiation_wavelength 0.71073
_diffrn_reflns_av_R_equivalents 0.0270
_diffrn_reflns_av_unetI/netI 0.0367
_diffrn_reflns_Laue_measured_fraction_full 0.995
_diffrn_reflns_Laue_measured_fraction_max 0.996
_diffrn_reflns_limit_h_max 6
_diffrn_reflns_limit_h_min -10
_diffrn_reflns_limit_k_max 11
_diffrn_reflns_limit_k_min -11
_diffrn_reflns_limit_l_max 41
_diffrn_reflns_limit_l_min -37
_diffrn_reflns_number 12099
_diffrn_reflns_point_group_measured_fraction_full 0.989
_diffrn_reflns_point_group_measured_fraction_max 0.991
_diffrn_reflns_theta_full 26.000
_diffrn_reflns_theta_max 28.676
_diffrn_reflns_theta_min 2.652
_diffrn_standards_number 0
_exptl_absorpt_coefficient_mu 7.730
_exptl_absorpt_correction_T_max 0.8333
_exptl_absorpt_correction_T_min 0.4145
_exptl_absorpt_correction_type none
_exptl_absorpt_process_details
;
SADABS-2016/2 (Bruker,2016/2) was used for absorption correction.
wR2(int) was 0.0836 before and 0.0490 after correction.
The Ratio of minimum to maximum transmission is 0.4974.
The \l/2 correction factor is Not present.
;
_exptl_crystal_density_diffrn 2.003
_exptl_crystal_F_000 1140
_exptl_crystal_size_max 0.282
_exptl_crystal_size_mid 0.127
_exptl_crystal_size_min 0.036
_refine_diff_density_max 1.309
_refine_diff_density_min -1.763
_refine_diff_density_rms 0.166
_refine_ls_abs_structure_details
;
 Flack x determined using 1871 quotients [(I+)-(I-)]/[(I+)+(I-)]
 (Parsons, Flack and Wagner, Acta Cryst. B69 (2013) 249-259).
;
_refine_ls_abs_structure_Flack -0.006(6)
_refine_ls_extinction_method none
_refine_ls_goodness_of_fit_ref 1.104
_refine_ls_hydrogen_treatment constr
_refine_ls_matrix_type full
_refine_ls_number_parameters 239
_refine_ls_number_reflns 5070
_refine_ls_number_restraints 0
_refine_ls_restrained_S_all 1.104
_refine_ls_R_factor_all 0.0402
_refine_ls_R_factor_gt 0.0342
_refine_ls_shift/su_max 0.001
_refine_ls_shift/su_mean 0.000
_refine_ls_structure_factor_coef Fsqd
_refine_ls_weighting_details 'w=1/[\s^2^(Fo^2^)+(0.0194P)^2^+11.2301P] where P=(Fo^2^+2Fc^2^)/3'
_refine_ls_weighting_scheme calc
_refine_ls_wR_factor_gt 0.0706
_refine_ls_wR_factor_ref 0.0733
_reflns_Friedel_coverage 0.730
_reflns_Friedel_fraction_full 0.980
_reflns_Friedel_fraction_max 0.984
_reflns_number_gt 4708
_reflns_number_total 5070
_reflns_threshold_expression 'I > 2\s(I)'
_cod_data_source_file ja9b09108_si_005.cif
_cod_data_source_block eo02-76-outrjx
_cod_database_code 4127324
_shelx_space_group_comment
;
The symmetry employed for this shelxl refinement is uniquely defined
by the following loop, which should always be used as a source of
symmetry information in preference to the above space-group names.
They are only intended as comments.
;
_shelx_estimated_absorpt_t_max 0.768
_shelx_estimated_absorpt_t_min 0.219
_olex2_refinement_description
;
1. Fixed Uiso
 At 1.2 times of:
  All C(H) groups, All C(H,H) groups
 At 1.5 times of:
  All C(H,H,H) groups
2.a Ternary CH refined with riding coordinates:
 C00L(H00M)
2.b Secondary CH2 refined with riding coordinates:
 C00G(H00F,H00G)
2.c Aromatic/amide H refined with riding coordinates:
 C00C(H00C), C00E(H00E), C00H(H00H), C00K(H00L)
2.d Idealised Me refined as rotating group:
 C00F(H00A,H00B,H00D), C00I(H00I,H00J,H00K), C4(H4A,H4B,H4C), C00P(H00N,H00O,
 H00P)
;
_shelx_shelxl_version_number 2016/6
_olex2_submission_special_instructions 'No special instructions were received'

loop_
_space_group_symop_operation_xyz
'x, y, z'
'-x+1/2, -y, z+1/2'
'-x, y+1/2, -z+1/2'
'x+1/2, -y+1/2, -z'

loop_
_atom_site_label
_atom_site_type_symbol
_atom_site_fract_x
_atom_site_fract_y
_atom_site_fract_z
_atom_site_U_iso_or_equiv
_atom_site_adp_type
_atom_site_occupancy
_atom_site_site_symmetry_order
_atom_site_calc_flag
_atom_site_refinement_flags_posn
Au01 Au 0.43991(4) 0.66171(3) 0.40391(2) 0.01937(8) Uani 1 1 d .
Cl02 Cl 0.4687(4) 0.8987(2) 0.43267(9) 0.0339(6) Uani 1 1 d .
Cl03 Cl 0.4042(3) 0.7663(3) 0.33736(8) 0.0313(5) Uani 1 1 d .
F004 F 0.8496(7) 0.6741(6) 0.4046(2) 0.0385(13) Uani 1 1 d .
F005 F 1.0033(8) 0.4574(8) 0.3866(2) 0.0425(16) Uani 1 1 d .
F006 F 1.0682(9) 0.5809(7) 0.4488(2) 0.0422(15) Uani 1 1 d .
N007 N 0.4484(11) 0.5545(7) 0.4633(2) 0.0164(13) Uani 1 1 d .
F008 F 0.8027(8) 0.4537(7) 0.4414(2) 0.0404(15) Uani 1 1 d .
O009 O 0.3010(8) 0.2163(6) 0.4083(2) 0.0231(13) Uani 1 1 d .
N00A N 0.4051(9) 0.4408(8) 0.3843(2) 0.0182(15) Uani 1 1 d .
C00B C 0.3660(10) 0.3539(9) 0.4167(3) 0.0176(16) Uani 1 1 d .
C00C C 0.4875(11) 0.6178(10) 0.5014(3) 0.0234(19) Uani 1 1 d .
H00C H 0.520560 0.723423 0.502660 0.028 Uiso 1 1 calc R
C00D C 0.4001(11) 0.4040(9) 0.4613(3) 0.0190(18) Uani 1 1 d .
C00E C 0.3901(11) 0.3131(10) 0.4975(3) 0.0226(18) Uani 1 1 d .
H00E H 0.356152 0.207926 0.495356 0.027 Uiso 1 1 calc R
C00F C 0.6711(15) 0.4494(12) 0.3109(3) 0.032(2) Uani 1 1 d .
H00A H 0.709095 0.501288 0.337682 0.048 Uiso 1 1 calc GR
H00B H 0.596483 0.519481 0.293584 0.048 Uiso 1 1 calc GR
H00D H 0.777374 0.419563 0.294014 0.048 Uiso 1 1 calc GR
C00G C 0.2700(13) 0.2148(11) 0.3609(3) 0.025(2) Uani 1 1 d .
H00F H 0.140633 0.228293 0.354304 0.030 Uiso 1 1 calc R
H00G H 0.311614 0.116619 0.348019 0.030 Uiso 1 1 calc R
C00H C 0.4808(12) 0.5319(11) 0.5393(3) 0.027(2) Uani 1 1 d .
H00H H 0.510490 0.578256 0.566319 0.032 Uiso 1 1 calc R
C00I C 0.6723(14) 0.2053(11) 0.3531(3) 0.027(2) Uani 1 1 d .
H00I H 0.786835 0.178669 0.339233 0.041 Uiso 1 1 calc GR
H00J H 0.605494 0.110911 0.359763 0.041 Uiso 1 1 calc GR
H00K H 0.695650 0.261960 0.380128 0.041 Uiso 1 1 calc GR
C00J C 0.5620(13) 0.3053(9) 0.3224(3) 0.0228(16) Uani 1 1 d .
C00K C 0.4310(14) 0.3789(10) 0.5378(3) 0.0255(18) Uani 1 1 d .
H00L H 0.424736 0.319431 0.563692 0.031 Uiso 1 1 calc R
C00L C 0.3806(11) 0.3514(11) 0.3432(3) 0.0225(17) Uani 1 1 d .
H00M H 0.307181 0.412026 0.322015 0.027 Uiso 1 1 calc R
C4 C 0.0784(19) 0.3140(18) 0.1932(4) 0.062(4) Uani 1 1 d .
H4A H 0.012197 0.254559 0.171331 0.093 Uiso 1 1 calc GR
H4B H 0.206484 0.315730 0.185636 0.093 Uiso 1 1 calc GR
H4C H 0.032048 0.419609 0.194001 0.093 Uiso 1 1 calc GR
N00N N 0.0419(17) 0.1832(16) 0.2672(4) 0.072(4) Uani 1 1 d .
B00O B 0.9310(15) 0.5427(11) 0.4203(3) 0.0227(19) Uani 1 1 d .
C00P C 0.5196(14) 0.2165(13) 0.2805(3) 0.037(3) Uani 1 1 d .
H00N H 0.448228 0.281758 0.261011 0.056 Uiso 1 1 calc GR
H00O H 0.451199 0.123362 0.287628 0.056 Uiso 1 1 calc GR
H00P H 0.632163 0.187653 0.266039 0.056 Uiso 1 1 calc GR
C3 C 0.055(2) 0.2427(16) 0.2359(4) 0.051(3) Uani 1 1 d .

loop_
_atom_site_aniso_label
_atom_site_aniso_U_11
_atom_site_aniso_U_22
_atom_site_aniso_U_33
_atom_site_aniso_U_23
_atom_site_aniso_U_13
_atom_site_aniso_U_12
Au01 0.01882(12) 0.01432(12) 0.02498(15) 0.00222(14) 0.00224(14) 0.00204(13)
Cl02 0.0464(16) 0.0135(8) 0.0417(14) -0.0020(9) 0.0080(12) 0.0011(9)
Cl03 0.0380(14) 0.0262(11) 0.0296(12) 0.0106(9) 0.0019(10) 0.0037(9)
F004 0.039(3) 0.027(3) 0.049(3) 0.007(3) -0.007(3) 0.006(2)
F005 0.028(3) 0.054(4) 0.045(4) -0.026(3) 0.000(2) 0.007(3)
F006 0.024(3) 0.057(4) 0.046(4) -0.026(3) -0.011(3) 0.011(3)
N007 0.015(3) 0.014(3) 0.020(3) 0.005(2) 0.002(3) 0.001(3)
F008 0.028(3) 0.043(4) 0.051(4) 0.016(3) 0.008(3) 0.006(3)
O009 0.027(3) 0.018(3) 0.025(3) 0.000(3) -0.001(3) -0.004(2)
N00A 0.020(4) 0.012(3) 0.023(4) 0.000(3) -0.002(3) 0.001(2)
C00B 0.018(3) 0.012(3) 0.024(4) -0.005(3) 0.000(3) 0.002(3)
C00C 0.020(4) 0.022(4) 0.028(5) -0.001(3) -0.001(3) 0.001(3)
C00D 0.021(4) 0.014(4) 0.021(4) 0.008(3) 0.003(3) 0.004(3)
C00E 0.025(4) 0.018(4) 0.025(4) 0.004(4) 0.006(3) 0.000(3)
C00F 0.037(5) 0.032(5) 0.027(5) 0.001(4) 0.004(4) -0.003(4)
C00G 0.030(5) 0.021(4) 0.023(5) -0.005(4) 0.000(4) -0.001(3)
C00H 0.028(5) 0.028(5) 0.025(5) -0.003(4) -0.002(3) 0.004(4)
C00I 0.031(5) 0.025(5) 0.025(5) 0.001(4) 0.004(4) 0.003(4)
C00J 0.022(4) 0.027(4) 0.019(4) 0.000(3) 0.005(4) 0.000(4)
C00K 0.024(4) 0.030(4) 0.023(4) 0.004(3) 0.000(4) -0.001(4)
C00L 0.020(4) 0.027(4) 0.021(4) 0.002(4) 0.000(3) 0.000(4)
C4 0.050(8) 0.088(11) 0.048(7) -0.015(7) -0.008(6) 0.023(9)
N00N 0.056(7) 0.085(9) 0.074(8) 0.028(7) 0.032(7) 0.027(8)
B00O 0.020(4) 0.022(4) 0.026(5) -0.005(4) 0.001(4) 0.004(4)
C00P 0.029(5) 0.052(6) 0.031(6) -0.010(5) 0.001(4) -0.003(4)
C3 0.036(6) 0.065(8) 0.053(8) -0.014(6) 0.005(7) 0.020(7)

loop_
_atom_type_symbol
_atom_type_description
_atom_type_scat_dispersion_real
_atom_type_scat_dispersion_imag
_atom_type_scat_source
C C 0.0033 0.0016 'International Tables Vol C Tables 4.2.6.8 and 6.1.1.4'
H H 0.0000 0.0000 'International Tables Vol C Tables 4.2.6.8 and 6.1.1.4'
B B 0.0013 0.0007 'International Tables Vol C Tables 4.2.6.8 and 6.1.1.4'
N N 0.0061 0.0033 'International Tables Vol C Tables 4.2.6.8 and 6.1.1.4'
O O 0.0106 0.0060 'International Tables Vol C Tables 4.2.6.8 and 6.1.1.4'
F F 0.0171 0.0103 'International Tables Vol C Tables 4.2.6.8 and 6.1.1.4'
Cl Cl 0.1484 0.1585 'International Tables Vol C Tables 4.2.6.8 and 6.1.1.4'
Au Au -2.0133 8.8022 'International Tables Vol C Tables 4.2.6.8 and 6.1.1.4'

loop_
_geom_angle_atom_site_label_1
_geom_angle_atom_site_label_2
_geom_angle_atom_site_label_3
_geom_angle
Cl02 Au01 Cl03 89.93(9)
N007 Au01 Cl02 93.62(19)
N007 Au01 Cl03 174.1(2)
N00A Au01 Cl02 173.9(2)
N00A Au01 Cl03 95.6(2)
N00A Au01 N007 80.7(3)
C00C N007 Au01 127.2(6)
C00C N007 C00D 119.7(7)
C00D N007 Au01 113.0(6)
C00B O009 C00G 105.1(6)
C00B N00A Au01 110.8(6)
C00B N00A C00L 108.9(7)
C00L N00A Au01 139.3(6)
O009 C00B C00D 121.3(7)
N00A C00B O009 117.7(7)
N00A C00B C00D 120.9(7)
N007 C00C H00C 119.6
N007 C00C C00H 120.7(8)
C00H C00C H00C 119.6
N007 C00D C00B 112.0(7)
N007 C00D C00E 122.4(8)
C00E C00D C00B 125.6(8)
C00D C00E H00E 120.9
C00D C00E C00K 118.2(8)
C00K C00E H00E 120.9
H00A C00F H00B 109.5
H00A C00F H00D 109.5
H00B C00F H00D 109.5
C00J C00F H00A 109.5
C00J C00F H00B 109.5
C00J C00F H00D 109.5
O009 C00G H00F 110.8
O009 C00G H00G 110.8
O009 C00G C00L 105.0(7)
H00F C00G H00G 108.8
C00L C00G H00F 110.8
C00L C00G H00G 110.8
C00C C00H H00H 119.9
C00K C00H C00C 120.1(9)
C00K C00H H00H 119.9
H00I C00I H00J 109.5
H00I C00I H00K 109.5
H00J C00I H00K 109.5
C00J C00I H00I 109.5
C00J C00I H00J 109.5
C00J C00I H00K 109.5
C00F C00J C00L 110.3(7)
C00F C00J C00P 108.9(8)
C00I C00J C00F 108.9(8)
C00I C00J C00L 111.2(7)
C00I C00J C00P 110.1(7)
C00P C00J C00L 107.3(8)
C00E C00K H00L 120.6
C00H C00K C00E 118.8(8)
C00H C00K H00L 120.6
N00A C00L C00G 99.6(7)
N00A C00L C00J 112.2(7)
N00A C00L H00M 110.1
C00G C00L C00J 114.3(8)
C00G C00L H00M 110.1
C00J C00L H00M 110.1
H4A C4 H4B 109.5
H4A C4 H4C 109.5
H4B C4 H4C 109.5
C3 C4 H4A 109.5
C3 C4 H4B 109.5
C3 C4 H4C 109.5
F004 B00O F005 110.6(8)
F004 B00O F006 110.2(7)
F004 B00O F008 108.8(8)
F005 B00O F006 108.4(8)
F005 B00O F008 108.6(8)
F006 B00O F008 110.1(8)
C00J C00P H00N 109.5
C00J C00P H00O 109.5
C00J C00P H00P 109.5
H00N C00P H00O 109.5
H00N C00P H00P 109.5
H00O C00P H00P 109.5
N00N C3 C4 176.7(14)

loop_
_geom_bond_atom_site_label_1
_geom_bond_atom_site_label_2
_geom_bond_distance
Au01 Cl02 2.249(2)
Au01 Cl03 2.253(2)
Au01 N007 2.048(6)
Au01 N00A 2.027(7)
F004 B00O 1.379(11)
F005 B00O 1.382(11)
F006 B00O 1.385(12)
N007 C00C 1.325(11)
N007 C00D 1.357(10)
F008 B00O 1.388(12)
O009 C00B 1.315(10)
O009 C00G 1.472(11)
N00A C00B 1.282(11)
N00A C00L 1.493(11)
C00B C00D 1.460(12)
C00C H00C 0.9500
C00C C00H 1.384(13)
C00D C00E 1.366(12)
C00E H00E 0.9500
C00E C00K 1.396(12)
C00F H00A 0.9800
C00F H00B 0.9800
C00F H00D 0.9800
C00F C00J 1.533(13)
C00G H00F 0.9900
C00G H00G 0.9900
C00G C00L 1.542(13)
C00H H00H 0.9500
C00H C00K 1.380(13)
C00I H00I 0.9800
C00I H00J 0.9800
C00I H00K 0.9800
C00I C00J 1.521(13)
C00J C00L 1.544(12)
C00J C00P 1.535(13)
C00K H00L 0.9500
C00L H00M 1.0000
C4 H4A 0.9800
C4 H4B 0.9800
C4 H4C 0.9800
C4 C3 1.460(19)
N00N C3 1.097(16)
C00P H00N 0.9800
C00P H00O 0.9800
C00P H00P 0.9800

loop_
_geom_torsion_atom_site_label_1
_geom_torsion_atom_site_label_2
_geom_torsion_atom_site_label_3
_geom_torsion_atom_site_label_4
_geom_torsion
Au01 N007 C00C C00H 177.3(6)
Au01 N007 C00D C00B 3.9(9)
Au01 N007 C00D C00E -177.5(6)
Au01 N00A C00B O009 165.3(6)
Au01 N00A C00B C00D -17.3(9)
Au01 N00A C00L C00G -151.5(7)
Au01 N00A C00L C00J 87.1(10)
N007 C00C C00H C00K -0.7(14)
N007 C00D C00E C00K 0.1(13)
O009 C00B C00D N007 -173.4(7)
O009 C00B C00D C00E 8.0(13)
O009 C00G C00L N00A -18.8(8)
O009 C00G C00L C00J 101.0(8)
N00A C00B C00D N007 9.3(11)
N00A C00B C00D C00E -169.3(8)
C00B O009 C00G C00L 16.9(9)
C00B N00A C00L C00G 15.2(9)
C00B N00A C00L C00J -106.2(8)
C00B C00D C00E C00K 178.5(8)
C00C N007 C00D C00B -178.7(7)
C00C N007 C00D C00E -0.1(13)
C00C C00H C00K C00E 0.7(14)
C00D N007 C00C C00H 0.4(13)
C00D C00E C00K C00H -0.4(14)
C00F C00J C00L N00A -60.8(10)
C00F C00J C00L C00G -173.3(8)
C00G O009 C00B N00A -7.8(10)
C00G O009 C00B C00D 174.8(7)
C00I C00J C00L N00A 60.2(10)
C00I C00J C00L C00G -52.3(10)
C00L N00A C00B O009 -5.5(10)
C00L N00A C00B C00D 171.9(7)
C00P C00J C00L N00A -179.3(7)
C00P C00J C00L C00G 68.2(10)
